data_2231320
loop_
_publ_author_name
'Wang, Chuang'

_publ_section_title
;
 (<i>E</i>)-4-Bromo-<i>N</i>-(2-chlorobenzylidene)aniline
;
_journal_coeditor_code SU2298
_journal_issue 8
_journal_name_full 'Acta Crystallographica Section E'
_journal_page_first o2204
_journal_paper_doi 10.1107/S1600536811029977
_journal_volume 67
_journal_year 2011
_chemical_formula_iupac 'C13 H9 Br Cl N'
_chemical_formula_moiety 'C13 H9 Br Cl N'
_chemical_formula_sum 'C13 H9 Br Cl N'
_chemical_formula_weight 294.57
_chemical_name_systematic
;
(<i>E</i>)-4-Bromo-<i>N</i>-(2-chlorobenzylidene)aniline
;
_space_group_IT_number 14
_symmetry_cell_setting monoclinic
_symmetry_space_group_name_Hall '-P 2yn'
_symmetry_space_group_name_H-M 'P 1 21/n 1'
_atom_sites_solution_hydrogens geom
_atom_sites_solution_primary direct
_atom_sites_solution_secondary difmap
_audit_creation_method SHELXL-97
_cell_angle_alpha 90.00
_cell_angle_beta 103.248(8)
_cell_angle_gamma 90.00
_cell_formula_units_Z 4
_cell_length_a 15.243(13)
_cell_length_b 4.020(4)
_cell_length_c 20.142(18)
_cell_measurement_reflns_used 1725
_cell_measurement_temperature 296(2)
_cell_measurement_theta_max 21.66
_cell_measurement_theta_min 2.75
_cell_volume 1201.4(19)
_computing_cell_refinement 'SAINT (Bruker, 2007)'
_computing_data_collection 'APEX2 (Bruker, 2007)'
_computing_data_reduction 'SAINT (Bruker, 2007)'
_computing_molecular_graphics 'SHELXTL (Sheldrick, 2008)'
_computing_publication_material 'SHELXTL (Sheldrick, 2008)'
_computing_structure_refinement 'SHELXL97 (Sheldrick, 2008)'
_computing_structure_solution 'SHELXS97 (Sheldrick, 2008)'
_diffrn_ambient_temperature 296(2)
_diffrn_measured_fraction_theta_full 0.996
_diffrn_measured_fraction_theta_max 0.996
_diffrn_measurement_device_type 'Bruker APEXII CCD'
_diffrn_measurement_method '\f and \w'
_diffrn_radiation_monochromator graphite
_diffrn_radiation_source 'fine-focus sealed tube'
_diffrn_radiation_type MoK\a
_diffrn_radiation_wavelength 0.71073
_diffrn_reflns_av_R_equivalents 0.0493
_diffrn_reflns_av_sigmaI/netI 0.0518
_diffrn_reflns_limit_h_max 17
_diffrn_reflns_limit_h_min -18
_diffrn_reflns_limit_k_max 4
_diffrn_reflns_limit_k_min -4
_diffrn_reflns_limit_l_max 24
_diffrn_reflns_limit_l_min -24
_diffrn_reflns_number 7879
_diffrn_reflns_theta_full 25.50
_diffrn_reflns_theta_max 25.50
_diffrn_reflns_theta_min 2.75
_exptl_absorpt_coefficient_mu 3.613
_exptl_absorpt_correction_T_max 0.5175
_exptl_absorpt_correction_T_min 0.4653
_exptl_absorpt_correction_type multi-scan
_exptl_absorpt_process_details '(SADABS; Sheldrick, 1996)'
_exptl_crystal_colour colourless
_exptl_crystal_density_diffrn 1.629
_exptl_crystal_density_method 'not measured'
_exptl_crystal_description block
_exptl_crystal_F_000 584
_exptl_crystal_size_max 0.25
_exptl_crystal_size_mid 0.23
_exptl_crystal_size_min 0.21
_refine_diff_density_max 0.541
_refine_diff_density_min -0.426
_refine_ls_extinction_method none
_refine_ls_goodness_of_fit_ref 1.041
_refine_ls_hydrogen_treatment constr
_refine_ls_matrix_type full
_refine_ls_number_parameters 145
_refine_ls_number_reflns 2219
_refine_ls_number_restraints 0
_refine_ls_restrained_S_all 1.041
_refine_ls_R_factor_all 0.0886
_refine_ls_R_factor_gt 0.0482
_refine_ls_shift/su_max 0.001
_refine_ls_shift/su_mean 0.000
_refine_ls_structure_factor_coef Fsqd
_refine_ls_weighting_details 'calc w=1/[\s^2^(Fo^2^)+(0.0738P)^2^+0.0187P] where P=(Fo^2^+2Fc^2^)/3'
_refine_ls_weighting_scheme calc
_refine_ls_wR_factor_gt 0.1168
_refine_ls_wR_factor_ref 0.1377
_reflns_number_gt 1413
_reflns_number_total 2219
_reflns_threshold_expression I>2\s(I)
_cod_data_source_file su2298.cif
_cod_data_source_block I
_cod_original_cell_volume 1201.4(18)
_cod_original_sg_symbol_H-M 'P 21/n'
_cod_database_code 2231320
_cod_database_fobs_code 2231320

loop_
_symmetry_equiv_pos_as_xyz
'x, y, z'
'-x+1/2, y+1/2, -z+1/2'
'-x, -y, -z'
'x-1/2, -y-1/2, z-1/2'

loop_
_atom_site_type_symbol
_atom_site_label
_atom_site_fract_x
_atom_site_fract_y
_atom_site_fract_z
_atom_site_U_iso_or_equiv
_atom_site_adp_type
_atom_site_calc_flag
_atom_site_refinement_flags
_atom_site_occupancy
_atom_site_symmetry_multiplicity
Br Br1 0.28006(4) 0.71850(15) 1.03703(3) 0.0824(3) Uani d . 1 1
C C1 0.4330(3) 0.6328(11) 0.8929(2) 0.0499(11) Uani d . 1 1
H H1 0.4917 0.6854 0.8906 0.060 Uiso calc R 1 1
C C2 0.4042(3) 0.6997(11) 0.9513(2) 0.0544(12) Uani d . 1 1
H H2 0.4431 0.8014 0.9880 0.065 Uiso calc R 1 1
C C3 0.3186(3) 0.6179(11) 0.9560(2) 0.0501(11) Uani d . 1 1
C C4 0.2584(3) 0.4713(12) 0.9009(2) 0.0544(12) Uani d . 1 1
H H4 0.2003 0.4154 0.9041 0.065 Uiso calc R 1 1
C C5 0.2870(3) 0.4110(12) 0.8416(2) 0.0527(12) Uani d . 1 1
H H5 0.2469 0.3189 0.8042 0.063 Uiso calc R 1 1
C C6 0.3744(3) 0.4854(11) 0.8366(2) 0.0440(10) Uani d . 1 1
C C7 0.4763(3) 0.2977(10) 0.7752(2) 0.0479(11) Uani d . 1 1
H H7 0.5136 0.2425 0.8171 0.057 Uiso calc R 1 1
C C8 0.5086(3) 0.2397(10) 0.7133(2) 0.0438(10) Uani d . 1 1
C C9 0.4571(3) 0.3496(11) 0.6495(2) 0.0506(11) Uani d . 1 1
H H9 0.4020 0.4532 0.6473 0.061 Uiso calc R 1 1
C C10 0.4871(4) 0.3061(12) 0.5909(3) 0.0603(13) Uani d . 1 1
H H10 0.4520 0.3800 0.5495 0.072 Uiso calc R 1 1
C C11 0.5684(4) 0.1546(13) 0.5928(3) 0.0633(14) Uani d . 1 1
H H11 0.5886 0.1297 0.5528 0.076 Uiso calc R 1 1
C C12 0.6206(3) 0.0384(12) 0.6542(2) 0.0575(13) Uani d . 1 1
H H12 0.6753 -0.0670 0.6557 0.069 Uiso calc R 1 1
C C13 0.5897(3) 0.0821(11) 0.7133(2) 0.0452(10) Uani d . 1 1
Cl Cl1 0.65673(8) -0.0722(3) 0.78942(6) 0.0647(4) Uani d . 1 1
N N1 0.3988(2) 0.4211(9) 0.77412(18) 0.0491(9) Uani d . 1 1

loop_
_atom_site_aniso_label
_atom_site_aniso_U_11
_atom_site_aniso_U_22
_atom_site_aniso_U_33
_atom_site_aniso_U_12
_atom_site_aniso_U_13
_atom_site_aniso_U_23
Br1 0.1072(6) 0.0843(5) 0.0678(4) -0.0119(3) 0.0453(4) -0.0171(3)
C1 0.046(2) 0.052(3) 0.052(3) -0.006(2) 0.011(2) 0.002(2)
C2 0.054(3) 0.057(3) 0.049(3) -0.011(2) 0.004(2) -0.005(2)
C3 0.061(3) 0.046(3) 0.045(3) 0.002(2) 0.016(2) 0.000(2)
C4 0.043(2) 0.057(3) 0.065(3) -0.004(2) 0.015(2) -0.010(2)
C5 0.038(3) 0.062(3) 0.053(3) 0.000(2) 0.001(2) -0.004(2)
C6 0.048(3) 0.042(3) 0.042(2) 0.006(2) 0.009(2) 0.002(2)
C7 0.047(3) 0.051(3) 0.045(3) 0.000(2) 0.008(2) 0.000(2)
C8 0.044(2) 0.042(3) 0.045(3) 0.000(2) 0.010(2) -0.002(2)
C9 0.049(3) 0.054(3) 0.045(3) 0.003(2) 0.003(2) 0.005(2)
C10 0.064(3) 0.065(3) 0.050(3) -0.001(3) 0.010(2) 0.004(2)
C11 0.073(3) 0.068(3) 0.053(3) -0.006(3) 0.022(3) -0.012(3)
C12 0.046(3) 0.062(3) 0.066(3) -0.001(2) 0.015(2) -0.014(3)
C13 0.043(2) 0.047(3) 0.043(2) -0.005(2) 0.005(2) -0.005(2)
Cl1 0.0567(7) 0.0718(9) 0.0585(8) 0.0150(6) -0.0019(6) -0.0042(6)
N1 0.046(2) 0.052(2) 0.048(2) 0.0069(19) 0.0096(17) -0.0027(18)

loop_
_atom_type_symbol
_atom_type_description
_atom_type_scat_dispersion_real
_atom_type_scat_dispersion_imag
_atom_type_scat_source
C C 0.0033 0.0016 'International Tables Vol C Tables 4.2.6.8 and 6.1.1.4'
H H 0.0000 0.0000 'International Tables Vol C Tables 4.2.6.8 and 6.1.1.4'
N N 0.0061 0.0033 'International Tables Vol C Tables 4.2.6.8 and 6.1.1.4'
Cl Cl 0.1484 0.1585 'International Tables Vol C Tables 4.2.6.8 and 6.1.1.4'
Br Br -0.2901 2.4595 'International Tables Vol C Tables 4.2.6.8 and 6.1.1.4'

loop_
_geom_angle_atom_site_label_1
_geom_angle_atom_site_label_2
_geom_angle_atom_site_label_3
_geom_angle
C2 C1 C6 120.3(4)
C2 C1 H1 119.9
C6 C1 H1 119.9
C3 C2 C1 120.6(4)
C3 C2 H2 119.7
C1 C2 H2 119.7
C2 C3 C4 120.6(4)
C2 C3 Br1 119.7(4)
C4 C3 Br1 119.7(3)
C5 C4 C3 118.7(4)
C5 C4 H4 120.7
C3 C4 H4 120.7
C4 C5 C6 121.4(4)
C4 C5 H5 119.3
C6 C5 H5 119.3
C5 C6 C1 118.4(4)
C5 C6 N1 118.4(4)
C1 C6 N1 123.1(4)
N1 C7 C8 122.6(4)
N1 C7 H7 118.7
C8 C7 H7 118.7
C13 C8 C9 116.8(4)
C13 C8 C7 123.2(4)
C9 C8 C7 120.0(4)
C10 C9 C8 121.2(4)
C10 C9 H9 119.4
C8 C9 H9 119.4
C9 C10 C11 120.7(5)
C9 C10 H10 119.7
C11 C10 H10 119.7
C10 C11 C12 120.1(5)
C10 C11 H11 119.9
C12 C11 H11 119.9
C13 C12 C11 118.9(4)
C13 C12 H12 120.5
C11 C12 H12 120.5
C12 C13 C8 122.4(4)
C12 C13 Cl1 117.5(3)
C8 C13 Cl1 120.1(3)
C7 N1 C6 119.1(4)

loop_
_geom_bond_atom_site_label_1
_geom_bond_atom_site_label_2
_geom_bond_distance
Br1 C3 1.900(5)
C1 C2 1.374(6)
C1 C6 1.404(6)
C1 H1 0.9300
C2 C3 1.369(7)
C2 H2 0.9300
C3 C4 1.399(6)
C4 C5 1.384(6)
C4 H4 0.9300
C5 C6 1.391(6)
C5 H5 0.9300
C6 N1 1.416(5)
C7 N1 1.276(5)
C7 C8 1.461(6)
C7 H7 0.9300
C8 C13 1.390(6)
C8 C9 1.414(6)
C9 C10 1.371(7)
C9 H9 0.9300
C10 C11 1.374(8)
C10 H10 0.9300
C11 C12 1.390(7)
C11 H11 0.9300
C12 C13 1.387(6)
C12 H12 0.9300
C13 Cl1 1.750(4)

loop_
_geom_torsion_atom_site_label_1
_geom_torsion_atom_site_label_2
_geom_torsion_atom_site_label_3
_geom_torsion_atom_site_label_4
_geom_torsion
C6 C1 C2 C3 1.3(7)
C1 C2 C3 C4 -1.4(7)
C1 C2 C3 Br1 -179.2(3)
C2 C3 C4 C5 -0.1(7)
Br1 C3 C4 C5 177.7(4)
C3 C4 C5 C6 1.6(7)
C4 C5 C6 C1 -1.7(7)
C4 C5 C6 N1 -179.3(4)
C2 C1 C6 C5 0.2(6)
C2 C1 C6 N1 177.7(4)
N1 C7 C8 C13 -174.9(4)
N1 C7 C8 C9 6.0(6)
C13 C8 C9 C10 -1.0(7)
C7 C8 C9 C10 178.2(4)
C8 C9 C10 C11 -0.2(7)
C9 C10 C11 C12 1.1(8)
C10 C11 C12 C13 -0.8(7)
C11 C12 C13 C8 -0.3(7)
C11 C12 C13 Cl1 179.2(4)
C9 C8 C13 C12 1.2(6)
C7 C8 C13 C12 -178.0(4)
C9 C8 C13 Cl1 -178.4(3)
C7 C8 C13 Cl1 2.5(6)
C8 C7 N1 C6 -176.8(4)
C5 C6 N1 C7 -139.1(4)
C1 C6 N1 C7 43.5(6)

loop_
_cod_related_entry_id
_cod_related_entry_database
_cod_related_entry_code
1 ChemSpider 601330
